data_4036266
loop_
_publ_author_name
'Naoda, Koji'
'Mori, Hirotaka'
'Oh, Juwon'
'Park, Kyu Hyung'
'Kim, Dongho'
'Osuka, Atsuhiro'

_publ_section_title
;
 5,20-Di(pyridin-2-yl)-[28]hexaphyrin(1.1.1.1.1.1): A Stable H\"uckel
 Antiaromatic Hexaphyrin Stabilized by Intramolecular Hydrogen Bonding and
 Protonation-Induced Conformational Twist To Gain M\"obius Aromaticity.
;
_journal_issue 23
_journal_name_full 'The Journal of organic chemistry'
_journal_page_first 11726
_journal_page_last 11733
_journal_paper_doi 10.1021/acs.joc.5b01348
_journal_volume 80
_journal_year 2015
_chemical_formula_moiety ' 0.5(C64 H20 F20 N8 Pd2), 2(C H Cl3)'
_chemical_formula_sum 'C34 H12 Cl6 F10 N4 Pd'
_chemical_formula_weight 985.58
_space_group_IT_number 2
_space_group_name_Hall '-P 1'
_space_group_name_H-M_alt 'P -1'
_symmetry_cell_setting triclinic
_symmetry_Int_Tables_number 2
_symmetry_space_group_name_Hall '-P 1'
_symmetry_space_group_name_H-M 'P -1'
_atom_sites_solution_hydrogens geom
_atom_sites_solution_primary direct
_atom_sites_solution_secondary difmap
_audit_creation_method SHELXL-97
_cell_angle_alpha 68.279(11)
_cell_angle_beta 87.205(18)
_cell_angle_gamma 75.555(17)
_cell_formula_units_Z 2
_cell_length_a 7.6644(11)
_cell_length_b 14.9230(6)
_cell_length_c 16.6128(15)
_cell_measurement_reflns_used 2033
_cell_measurement_temperature 93(2)
_cell_measurement_theta_max 68.1
_cell_measurement_theta_min 26.0
_cell_volume 1707.4(4)
_computing_structure_refinement 'SHELXL-97 (Sheldrick, 1997)'
_computing_structure_solution 'SHELXS-97 (Sheldrick, 1990)'
_diffrn_ambient_temperature 93(2)
_diffrn_detector_area_resol_mean 5.8140
_diffrn_measured_fraction_theta_full 0.976
_diffrn_measured_fraction_theta_max 0.976
_diffrn_measurement_device_type 'Rigaku XtaLAB P200'
_diffrn_measurement_method \w
_diffrn_radiation_monochromator graphite
_diffrn_radiation_source 'fine-focus sealed tube'
_diffrn_radiation_type CuK\a
_diffrn_radiation_wavelength 1.54187
_diffrn_reflns_av_R_equivalents 0.0404
_diffrn_reflns_av_sigmaI/netI 0.0330
_diffrn_reflns_limit_h_max 8
_diffrn_reflns_limit_h_min -9
_diffrn_reflns_limit_k_max 17
_diffrn_reflns_limit_k_min -17
_diffrn_reflns_limit_l_max 19
_diffrn_reflns_limit_l_min -19
_diffrn_reflns_number 21579
_diffrn_reflns_theta_full 66.00
_diffrn_reflns_theta_max 66.00
_diffrn_reflns_theta_min 6.59
_exptl_absorpt_coefficient_mu 9.532
_exptl_absorpt_correction_T_max 0.8322
_exptl_absorpt_correction_T_min 0.3108
_exptl_absorpt_correction_type multi-scan
_exptl_absorpt_process_details 'REQAB (Rigaku, 1998)'
_exptl_crystal_colour violet
_exptl_crystal_density_diffrn 1.917
_exptl_crystal_density_method 'not measured'
_exptl_crystal_description prism
_exptl_crystal_F_000 964
_exptl_crystal_size_max 0.16
_exptl_crystal_size_mid 0.05
_exptl_crystal_size_min 0.02
_refine_diff_density_max 5.737
_refine_diff_density_min -1.504
_refine_diff_density_rms 0.142
_refine_ls_extinction_method none
_refine_ls_goodness_of_fit_ref 1.009
_refine_ls_hydrogen_treatment constr
_refine_ls_matrix_type full
_refine_ls_number_parameters 496
_refine_ls_number_reflns 5798
_refine_ls_number_restraints 102
_refine_ls_restrained_S_all 1.016
_refine_ls_R_factor_all 0.0576
_refine_ls_R_factor_gt 0.0553
_refine_ls_shift/su_max 0.001
_refine_ls_shift/su_mean 0.000
_refine_ls_structure_factor_coef Fsqd
_refine_ls_weighting_details 'calc w=1/[\s^2^(Fo^2^)+(0.0880P)^2^+10.2127P] where P=(Fo^2^+2Fc^2^)/3'
_refine_ls_weighting_scheme calc
_refine_ls_wR_factor_gt 0.1433
_refine_ls_wR_factor_ref 0.1452
_reflns_number_gt 5428
_reflns_number_total 5798
_reflns_threshold_expression >2sigma(I)
_cod_data_source_file jo5b01348_si_005.cif
_cod_data_source_block 40916n
_cod_original_cell_volume 1707.4(3)
_cod_database_code 4036266

loop_
_symmetry_equiv_pos_as_xyz
'x, y, z'
'-x, -y, -z'

loop_
_atom_site_label
_atom_site_type_symbol
_atom_site_fract_x
_atom_site_fract_y
_atom_site_fract_z
_atom_site_U_iso_or_equiv
_atom_site_adp_type
_atom_site_occupancy
_atom_site_symmetry_multiplicity
_atom_site_calc_flag
_atom_site_refinement_flags
N1 N 0.2425(6) 0.7835(3) 0.1027(3) 0.0169(9) Uani 1 1 d .
N2 N 0.3375(6) 0.8284(3) 0.2409(3) 0.0156(9) Uani 1 1 d .
N3 N 0.1803(6) 1.0343(3) 0.1427(3) 0.0153(9) Uani 1 1 d .
N4 N 0.2240(5) 0.9911(3) -0.0099(3) 0.0155(9) Uani 1 1 d .
Cl1 Cl -0.0799(3) 0.66869(18) 0.50334(14) 0.0602(6) Uani 1 1 d .
Cl2 Cl 0.2750(2) 0.55494(13) 0.49196(11) 0.0458(4) Uani 1 1 d .
Cl3 Cl 0.0288(3) 0.64861(16) 0.33880(12) 0.0553(5) Uani 1 1 d .
Cl4 Cl 0.3113(3) 0.26279(16) 0.0423(2) 0.0774(8) Uani 1 1 d .
Cl5 Cl 0.4641(4) 0.33905(16) 0.15243(15) 0.0716(7) Uani 1 1 d .
Cl6 Cl 0.2716(4) 0.47244(16) -0.01224(18) 0.0746(7) Uani 1 1 d .
F1 F 0.8243(5) 0.6369(3) 0.1869(3) 0.0511(12) Uani 1 1 d U
F2 F 1.0579(6) 0.4570(3) 0.2355(4) 0.0686(15) Uani 1 1 d U
F3 F 0.9476(5) 0.2914(2) 0.3280(3) 0.0407(9) Uani 1 1 d U
F4 F 0.5998(6) 0.3070(3) 0.3719(3) 0.0579(13) Uani 1 1 d U
F5 F 0.3654(5) 0.4860(3) 0.3241(3) 0.0508(11) Uani 1 1 d U
F6 F 0.1552(4) 0.8522(2) 0.4643(2) 0.0222(7) Uani 1 1 d .
F7 F 0.1596(4) 0.9012(2) 0.6036(2) 0.0265(7) Uani 1 1 d .
F8 F 0.2604(4) 1.0670(3) 0.5915(2) 0.0278(7) Uani 1 1 d .
F9 F 0.3740(4) 1.1803(2) 0.4382(2) 0.0266(7) Uani 1 1 d .
F10 F 0.3903(4) 1.1269(2) 0.3006(2) 0.0233(7) Uani 1 1 d .
C1 C 0.1264(7) 0.7745(4) 0.0475(3) 0.0177(11) Uani 1 1 d .
C2 C 0.1630(8) 0.6752(4) 0.0547(4) 0.0229(12) Uani 1 1 d .
H1 H 0.1032 0.6491 0.0230 0.027 Uiso 1 1 calc R
C3 C 0.3023(8) 0.6223(4) 0.1164(4) 0.0230(12) Uani 1 1 d .
H2 H 0.3571 0.5530 0.1347 0.028 Uiso 1 1 calc R
C4 C 0.3487(7) 0.6898(4) 0.1474(3) 0.0187(11) Uani 1 1 d .
C5 C 0.4596(7) 0.6694(4) 0.2213(3) 0.0167(10) Uani 1 1 d .
C6 C 0.4498(7) 0.7319(4) 0.2656(3) 0.0169(10) Uani 1 1 d .
C7 C 0.5411(7) 0.7104(4) 0.3465(3) 0.0165(10) Uani 1 1 d .
H3 H 0.6267 0.6503 0.3781 0.020 Uiso 1 1 calc R
C8 C 0.4845(7) 0.7901(4) 0.3700(3) 0.0172(10) Uani 1 1 d .
H4 H 0.5208 0.7957 0.4215 0.021 Uiso 1 1 calc R
C9 C 0.3575(7) 0.8659(4) 0.3018(3) 0.0150(10) Uani 1 1 d .
C10 C 0.2700(7) 0.9623(4) 0.2979(3) 0.0149(10) Uani 1 1 d .
C11 C 0.1729(7) 1.0373(4) 0.2239(3) 0.0155(10) Uani 1 1 d .
C12 C 0.0405(7) 1.1265(4) 0.2214(3) 0.0183(11) Uani 1 1 d .
H5 H 0.0145 1.1494 0.2680 0.022 Uiso 1 1 calc R
C13 C -0.0393(7) 1.1713(4) 0.1414(3) 0.0200(11) Uani 1 1 d .
H6 H -0.1363 1.2293 0.1224 0.024 Uiso 1 1 calc R
C14 C 0.0486(7) 1.1155(4) 0.0894(3) 0.0174(10) Uani 1 1 d .
C15 C 0.0180(7) 1.1392(3) 0.0025(3) 0.0155(10) Uani 1 1 d .
C16 C 0.1302(7) 1.0877(4) -0.0488(3) 0.0156(10) Uani 1 1 d .
C17 C 0.1482(7) 1.1386(4) -0.1368(3) 0.0196(11) Uani 1 1 d .
H7 H 0.0837 1.2063 -0.1635 0.023 Uiso 1 1 calc R
C18 C 0.2571(7) 1.0928(4) -0.1856(4) 0.0237(12) Uani 1 1 d .
H8 H 0.2670 1.1276 -0.2458 0.028 Uiso 1 1 calc R
C19 C 0.3528(8) 0.9942(4) -0.1449(4) 0.0238(12) Uani 1 1 d .
H9 H 0.4301 0.9601 -0.1765 0.029 Uiso 1 1 calc R
C20 C 0.3327(7) 0.9477(4) -0.0586(3) 0.0195(11) Uani 1 1 d .
H10 H 0.3994 0.8805 -0.0310 0.023 Uiso 1 1 calc R
C21 C 0.5881(7) 0.5678(4) 0.2555(3) 0.0179(11) Uani 1 1 d U
C22 C 0.5367(8) 0.4819(4) 0.3021(4) 0.0260(12) Uani 1 1 d U
C23 C 0.6547(8) 0.3891(4) 0.3268(4) 0.0288(13) Uani 1 1 d U
C24 C 0.8315(8) 0.3805(4) 0.3046(4) 0.0278(12) Uani 1 1 d U
C25 C 0.8872(8) 0.4646(4) 0.2580(5) 0.0339(14) Uani 1 1 d U
C26 C 0.7661(8) 0.5564(4) 0.2338(4) 0.0307(14) Uani 1 1 d .
C27 C 0.2729(7) 0.9875(4) 0.3764(3) 0.0156(10) Uani 1 1 d .
C28 C 0.2163(7) 0.9326(4) 0.4559(3) 0.0165(10) Uani 1 1 d .
C29 C 0.2139(7) 0.9581(4) 0.5278(3) 0.0200(11) Uani 1 1 d .
C30 C 0.2639(7) 1.0421(4) 0.5221(3) 0.0200(11) Uani 1 1 d .
C31 C 0.3198(7) 1.0996(4) 0.4442(4) 0.0200(11) Uani 1 1 d .
C32 C 0.3264(7) 1.0705(4) 0.3738(3) 0.0170(10) Uani 1 1 d .
C33 C 0.1009(11) 0.6568(6) 0.4327(5) 0.052(2) Uani 1 1 d .
H11 H 0.1471 0.7180 0.4155 0.062 Uiso 1 1 calc R
C34 C 0.4074(11) 0.3554(6) 0.0449(6) 0.0494(19) Uani 1 1 d .
H12 H 0.5228 0.3490 0.0143 0.059 Uiso 1 1 calc R
Pd1 Pd 0.24451(5) 0.90953(2) 0.11945(2) 0.01286(14) Uani 1 1 d .

loop_
_atom_site_aniso_label
_atom_site_aniso_U_11
_atom_site_aniso_U_22
_atom_site_aniso_U_33
_atom_site_aniso_U_23
_atom_site_aniso_U_13
_atom_site_aniso_U_12
N1 0.021(2) 0.012(2) 0.013(2) -0.0027(17) -0.0037(17) 0.0021(17)
N2 0.018(2) 0.0090(19) 0.016(2) -0.0041(17) -0.0004(17) 0.0019(16)
N3 0.019(2) 0.0110(19) 0.011(2) -0.0015(16) -0.0029(17) 0.0004(17)
N4 0.014(2) 0.011(2) 0.021(2) -0.0066(17) -0.0008(17) 0.0002(16)
Cl1 0.0432(10) 0.0789(14) 0.0577(12) -0.0441(11) -0.0141(9) 0.0183(9)
Cl2 0.0298(8) 0.0426(9) 0.0418(9) 0.0045(7) -0.0103(7) 0.0028(7)
Cl3 0.0401(10) 0.0658(12) 0.0418(10) -0.0080(9) -0.0006(8) 0.0010(9)
Cl4 0.0497(12) 0.0439(11) 0.151(3) -0.0497(14) 0.0167(13) -0.0132(9)
Cl5 0.1009(18) 0.0463(11) 0.0539(13) -0.0134(10) 0.0050(12) -0.0024(11)
Cl6 0.0977(18) 0.0371(10) 0.0834(16) -0.0269(11) -0.0175(14) 0.0044(11)
F1 0.034(2) 0.0188(18) 0.084(3) -0.0036(19) 0.019(2) -0.0056(15)
F2 0.029(2) 0.036(2) 0.120(4) -0.016(3) 0.025(2) 0.0027(18)
F3 0.038(2) 0.0143(16) 0.060(3) -0.0126(16) -0.0097(18) 0.0098(14)
F4 0.048(2) 0.0194(19) 0.078(3) 0.0118(19) 0.007(2) -0.0057(17)
F5 0.029(2) 0.031(2) 0.067(3) 0.0052(19) 0.0157(19) -0.0019(16)
F6 0.0266(16) 0.0164(15) 0.0206(16) -0.0041(12) 0.0033(13) -0.0049(12)
F7 0.0296(17) 0.0268(17) 0.0134(15) -0.0019(13) 0.0041(13) 0.0009(14)
F8 0.0309(18) 0.0344(18) 0.0192(16) -0.0164(14) -0.0009(13) 0.0002(14)
F9 0.0311(18) 0.0219(16) 0.0314(18) -0.0149(14) 0.0009(14) -0.0064(14)
F10 0.0311(17) 0.0194(15) 0.0188(16) -0.0041(13) 0.0049(13) -0.0106(13)
C1 0.024(3) 0.014(2) 0.013(2) -0.005(2) -0.001(2) -0.001(2)
C2 0.029(3) 0.015(3) 0.022(3) -0.009(2) -0.008(2) 0.002(2)
C3 0.031(3) 0.011(2) 0.022(3) -0.005(2) -0.004(2) 0.003(2)
C4 0.023(3) 0.011(2) 0.014(3) -0.001(2) -0.001(2) 0.004(2)
C5 0.018(3) 0.010(2) 0.016(3) -0.001(2) 0.000(2) 0.002(2)
C6 0.016(2) 0.015(2) 0.015(3) -0.003(2) 0.002(2) 0.0003(19)
C7 0.016(2) 0.013(2) 0.013(2) 0.0012(19) -0.0035(19) 0.0015(19)
C8 0.018(3) 0.016(2) 0.012(2) -0.001(2) -0.003(2) -0.003(2)
C9 0.016(2) 0.014(2) 0.011(2) -0.0016(19) -0.0002(19) -0.0012(19)
C10 0.018(2) 0.013(2) 0.011(2) -0.0036(19) -0.0013(19) -0.0003(19)
C11 0.018(2) 0.011(2) 0.014(2) -0.0027(19) 0.000(2) -0.0004(19)
C12 0.021(3) 0.015(2) 0.016(3) -0.007(2) 0.001(2) 0.003(2)
C13 0.023(3) 0.011(2) 0.021(3) -0.005(2) -0.002(2) 0.004(2)
C14 0.019(3) 0.013(2) 0.017(3) -0.003(2) -0.003(2) -0.001(2)
C15 0.019(3) 0.007(2) 0.016(3) -0.0022(19) -0.005(2) 0.0014(19)
C16 0.017(2) 0.013(2) 0.015(2) -0.003(2) -0.003(2) -0.0039(19)
C17 0.022(3) 0.014(2) 0.017(3) -0.001(2) -0.003(2) -0.002(2)
C18 0.023(3) 0.026(3) 0.018(3) -0.003(2) 0.002(2) -0.007(2)
C19 0.023(3) 0.027(3) 0.020(3) -0.010(2) 0.003(2) -0.001(2)
C20 0.017(3) 0.019(3) 0.021(3) -0.007(2) 0.000(2) -0.002(2)
C21 0.022(3) 0.012(2) 0.016(2) -0.004(2) -0.004(2) 0.004(2)
C22 0.022(3) 0.022(3) 0.025(3) -0.002(2) 0.000(2) 0.000(2)
C23 0.034(3) 0.014(2) 0.029(3) 0.003(2) -0.004(2) -0.003(2)
C24 0.030(3) 0.014(2) 0.034(3) -0.007(2) -0.006(2) 0.004(2)
C25 0.024(3) 0.020(3) 0.051(4) -0.012(3) 0.004(3) 0.003(2)
C26 0.030(3) 0.015(3) 0.043(4) -0.006(3) 0.006(3) -0.005(2)
C27 0.013(2) 0.015(2) 0.013(2) -0.003(2) -0.0024(19) 0.0038(19)
C28 0.015(2) 0.011(2) 0.020(3) -0.005(2) -0.002(2) 0.0027(19)
C29 0.017(3) 0.020(3) 0.013(3) -0.001(2) 0.001(2) 0.004(2)
C30 0.017(3) 0.023(3) 0.017(3) -0.010(2) -0.005(2) 0.006(2)
C31 0.016(3) 0.019(3) 0.024(3) -0.010(2) -0.002(2) 0.001(2)
C32 0.017(2) 0.015(2) 0.015(3) -0.004(2) -0.001(2) 0.0010(19)
C33 0.046(4) 0.054(5) 0.034(4) -0.007(3) -0.016(3) 0.013(4)
C34 0.053(5) 0.040(4) 0.062(5) -0.023(4) 0.013(4) -0.018(4)
Pd1 0.0171(2) 0.0074(2) 0.0102(2) -0.00141(14) -0.00215(14) 0.00140(14)

loop_
_atom_type_symbol
_atom_type_description
_atom_type_scat_dispersion_real
_atom_type_scat_dispersion_imag
_atom_type_scat_source
C C 0.0181 0.0091 'International Tables Vol C Tables 4.2.6.8 and 6.1.1.4'
H H 0.0000 0.0000 'International Tables Vol C Tables 4.2.6.8 and 6.1.1.4'
F F 0.0727 0.0534 'International Tables Vol C Tables 4.2.6.8 and 6.1.1.4'
N N 0.0311 0.0180 'International Tables Vol C Tables 4.2.6.8 and 6.1.1.4'
Pd Pd 0.1215 3.9337 'International Tables Vol C Tables 4.2.6.8 and 6.1.1.4'
Cl Cl 0.3639 0.7018 'International Tables Vol C Tables 4.2.6.8 and 6.1.1.4'

loop_
_geom_angle_atom_site_label_1
_geom_angle_atom_site_label_2
_geom_angle_atom_site_label_3
_geom_angle
_geom_angle_site_symmetry_3
C1 N1 C4 107.4(4) .
C1 N1 Pd1 125.7(3) .
C4 N1 Pd1 126.7(3) .
C9 N2 C6 108.5(4) .
C9 N2 Pd1 125.0(3) .
C6 N2 Pd1 122.8(3) .
C11 N3 C14 107.8(4) .
C11 N3 Pd1 123.8(3) .
C14 N3 Pd1 119.5(3) .
C20 N4 C16 118.3(5) .
C20 N4 Pd1 115.2(3) .
C16 N4 Pd1 126.0(4) .
N1 C1 C2 109.5(4) .
N1 C1 C15 120.2(4) 2_575
C2 C1 C15 130.1(5) 2_575
C3 C2 C1 107.0(5) .
C3 C2 H1 126.5 .
C1 C2 H1 126.5 .
C2 C3 C4 107.6(5) .
C2 C3 H2 126.2 .
C4 C3 H2 126.2 .
N1 C4 C3 108.4(5) .
N1 C4 C5 121.9(5) .
C3 C4 C5 128.9(5) .
C6 C5 C4 125.3(5) .
C6 C5 C21 118.8(5) .
C4 C5 C21 115.8(4) .
C5 C6 N2 124.9(5) .
C5 C6 C7 127.6(5) .
N2 C6 C7 107.4(4) .
C8 C7 C6 108.4(4) .
C8 C7 H3 125.8 .
C6 C7 H3 125.8 .
C7 C8 C9 107.3(4) .
C7 C8 H4 126.4 .
C9 C8 H4 126.4 .
N2 C9 C10 124.8(4) .
N2 C9 C8 108.4(4) .
C10 C9 C8 126.8(5) .
C11 C10 C9 123.8(5) .
C11 C10 C27 116.7(4) .
C9 C10 C27 119.4(4) .
N3 C11 C10 124.9(5) .
N3 C11 C12 108.5(4) .
C10 C11 C12 126.5(5) .
C13 C12 C11 107.9(5) .
C13 C12 H5 126.1 .
C11 C12 H5 126.1 .
C12 C13 C14 107.9(5) .
C12 C13 H6 126.0 .
C14 C13 H6 126.0 .
C15 C14 N3 125.0(5) .
C15 C14 C13 127.2(5) .
N3 C14 C13 107.6(4) .
C14 C15 C16 124.2(5) .
C14 C15 C1 120.8(5) 2_575
C16 C15 C1 114.9(4) 2_575
N4 C16 C17 119.7(5) .
N4 C16 C15 120.0(4) .
C17 C16 C15 120.2(5) .
C18 C17 C16 121.2(5) .
C18 C17 H7 119.4 .
C16 C17 H7 119.4 .
C17 C18 C19 118.5(5) .
C17 C18 H8 120.8 .
C19 C18 H8 120.8 .
C20 C19 C18 118.3(5) .
C20 C19 H9 120.9 .
C18 C19 H9 120.9 .
N4 C20 C19 124.0(5) .
N4 C20 H10 118.0 .
C19 C20 H10 118.0 .
C22 C21 C26 116.2(5) .
C22 C21 C5 123.9(5) .
C26 C21 C5 119.7(5) .
F5 C22 C21 120.2(5) .
F5 C22 C23 117.2(5) .
C21 C22 C23 122.6(5) .
F4 C23 C24 119.4(5) .
F4 C23 C22 121.0(6) .
C24 C23 C22 119.6(5) .
F3 C24 C25 120.2(6) .
F3 C24 C23 120.5(5) .
C25 C24 C23 119.3(5) .
F2 C25 C24 119.8(5) .
F2 C25 C26 120.4(6) .
C24 C25 C26 119.8(6) .
F1 C26 C25 118.3(5) .
F1 C26 C21 119.3(5) .
C25 C26 C21 122.4(5) .
C32 C27 C28 115.3(5) .
C32 C27 C10 121.7(5) .
C28 C27 C10 123.0(5) .
F6 C28 C29 117.4(5) .
F6 C28 C27 119.8(5) .
C29 C28 C27 122.7(5) .
F7 C29 C30 119.7(5) .
F7 C29 C28 120.0(5) .
C30 C29 C28 120.2(5) .
F8 C30 C29 120.2(5) .
F8 C30 C31 120.6(5) .
C29 C30 C31 119.2(5) .
F9 C31 C30 119.9(5) .
F9 C31 C32 120.7(5) .
C30 C31 C32 119.4(5) .
F10 C32 C31 116.7(5) .
F10 C32 C27 120.1(5) .
C31 C32 C27 123.2(5) .
Cl3 C33 Cl2 113.5(5) .
Cl3 C33 Cl1 111.8(5) .
Cl2 C33 Cl1 108.0(4) .
Cl3 C33 H11 107.8 .
Cl2 C33 H11 107.8 .
Cl1 C33 H11 107.8 .
Cl6 C34 Cl4 111.0(5) .
Cl6 C34 Cl5 112.9(4) .
Cl4 C34 Cl5 111.7(5) .
Cl6 C34 H12 107.0 .
Cl4 C34 H12 107.0 .
Cl5 C34 H12 107.0 .
N3 Pd1 N2 92.38(17) .
N3 Pd1 N1 165.09(18) .
N2 Pd1 N1 88.83(17) .
N3 Pd1 N4 89.51(17) .
N2 Pd1 N4 163.85(17) .
N1 Pd1 N4 93.45(17) .

loop_
_geom_bond_atom_site_label_1
_geom_bond_atom_site_label_2
_geom_bond_distance
_geom_bond_site_symmetry_2
N1 C1 1.371(7) .
N1 C4 1.376(6) .
N1 Pd1 2.004(4) .
N2 C9 1.355(7) .
N2 C6 1.401(6) .
N2 Pd1 1.987(4) .
N3 C11 1.365(7) .
N3 C14 1.398(6) .
N3 Pd1 1.979(4) .
N4 C20 1.349(7) .
N4 C16 1.360(6) .
N4 Pd1 2.031(4) .
Cl1 C33 1.789(9) .
Cl2 C33 1.751(7) .
Cl3 C33 1.736(8) .
Cl4 C34 1.735(8) .
Cl5 C34 1.772(9) .
Cl6 C34 1.731(8) .
F1 C26 1.337(7) .
F2 C25 1.331(8) .
F3 C24 1.331(7) .
F4 C23 1.336(7) .
F5 C22 1.339(7) .
F6 C28 1.352(6) .
F7 C29 1.347(6) .
F8 C30 1.334(6) .
F9 C31 1.339(6) .
F10 C32 1.349(6) .
C1 C2 1.399(7) .
C1 C15 1.470(7) 2_575
C2 C3 1.379(8) .
C2 H1 0.9500 .
C3 C4 1.409(8) .
C3 H2 0.9500 .
C4 C5 1.420(7) .
C5 C6 1.373(8) .
C5 C21 1.504(7) .
C6 C7 1.435(7) .
C7 C8 1.351(8) .
C7 H3 0.9500 .
C8 C9 1.456(7) .
C8 H4 0.9500 .
C9 C10 1.405(7) .
C10 C11 1.404(7) .
C10 C27 1.488(7) .
C11 C12 1.446(7) .
C12 C13 1.342(8) .
C12 H5 0.9500 .
C13 C14 1.445(8) .
C13 H6 0.9500 .
C14 C15 1.371(7) .
C15 C16 1.463(7) .
C15 C1 1.470(7) 2_575
C16 C17 1.394(7) .
C17 C18 1.371(8) .
C17 H7 0.9500 .
C18 C19 1.391(8) .
C18 H8 0.9500 .
C19 C20 1.363(8) .
C19 H9 0.9500 .
C20 H10 0.9500 .
C21 C22 1.374(8) .
C21 C26 1.379(8) .
C22 C23 1.376(8) .
C23 C24 1.374(9) .
C24 C25 1.368(9) .
C25 C26 1.376(8) .
C27 C32 1.385(7) .
C27 C28 1.387(7) .
C28 C29 1.378(8) .
C29 C30 1.369(8) .
C30 C31 1.380(8) .
C31 C32 1.384(8) .
C33 H11 1.0000 .
C34 H12 1.0000 .

loop_
_geom_torsion_atom_site_label_1
_geom_torsion_atom_site_label_2
_geom_torsion_atom_site_label_3
_geom_torsion_atom_site_label_4
_geom_torsion
_geom_torsion_site_symmetry_1
_geom_torsion_site_symmetry_4
C4 N1 C1 C2 -2.2(6) . .
Pd1 N1 C1 C2 -178.7(4) . .
C4 N1 C1 C15 173.3(5) . 2_575
Pd1 N1 C1 C15 -3.2(7) . 2_575
N1 C1 C2 C3 0.9(7) . .
C15 C1 C2 C3 -174.0(6) 2_575 .
C1 C2 C3 C4 0.7(7) . .
C1 N1 C4 C3 2.6(6) . .
Pd1 N1 C4 C3 179.1(4) . .
C1 N1 C4 C5 -167.7(5) . .
Pd1 N1 C4 C5 8.7(7) . .
C2 C3 C4 N1 -2.1(7) . .
C2 C3 C4 C5 167.4(6) . .
N1 C4 C5 C6 12.9(8) . .
C3 C4 C5 C6 -155.3(6) . .
N1 C4 C5 C21 -171.3(5) . .
C3 C4 C5 C21 20.4(8) . .
C4 C5 C6 N2 -4.9(9) . .
C21 C5 C6 N2 179.5(5) . .
C4 C5 C6 C7 171.2(5) . .
C21 C5 C6 C7 -4.4(8) . .
C9 N2 C6 C5 177.2(5) . .
Pd1 N2 C6 C5 -23.7(7) . .
C9 N2 C6 C7 0.5(6) . .
Pd1 N2 C6 C7 159.6(3) . .
C5 C6 C7 C8 -175.9(5) . .
N2 C6 C7 C8 0.7(6) . .
C6 C7 C8 C9 -1.5(6) . .
C6 N2 C9 C10 178.1(5) . .
Pd1 N2 C9 C10 19.5(7) . .
C6 N2 C9 C8 -1.4(6) . .
Pd1 N2 C9 C8 -160.0(3) . .
C7 C8 C9 N2 1.8(6) . .
C7 C8 C9 C10 -177.6(5) . .
N2 C9 C10 C11 -10.5(8) . .
C8 C9 C10 C11 168.9(5) . .
N2 C9 C10 C27 167.4(5) . .
C8 C9 C10 C27 -13.2(8) . .
C14 N3 C11 C10 172.5(5) . .
Pd1 N3 C11 C10 25.6(7) . .
C14 N3 C11 C12 -3.7(6) . .
Pd1 N3 C11 C12 -150.6(4) . .
C9 C10 C11 N3 -13.9(8) . .
C27 C10 C11 N3 168.1(5) . .
C9 C10 C11 C12 161.5(5) . .
C27 C10 C11 C12 -16.4(8) . .
N3 C11 C12 C13 4.8(6) . .
C10 C11 C12 C13 -171.3(5) . .
C11 C12 C13 C14 -3.9(6) . .
C11 N3 C14 C15 178.2(5) . .
Pd1 N3 C14 C15 -33.2(7) . .
C11 N3 C14 C13 1.4(6) . .
Pd1 N3 C14 C13 149.9(4) . .
C12 C13 C14 C15 -175.1(5) . .
C12 C13 C14 N3 1.7(6) . .
N3 C14 C15 C16 -5.8(8) . .
C13 C14 C15 C16 170.4(5) . .
N3 C14 C15 C1 178.9(5) . 2_575
C13 C14 C15 C1 -4.9(8) . 2_575
C20 N4 C16 C17 0.1(7) . .
Pd1 N4 C16 C17 171.1(4) . .
C20 N4 C16 C15 -176.9(4) . .
Pd1 N4 C16 C15 -5.9(6) . .
C14 C15 C16 N4 26.9(7) . .
C1 C15 C16 N4 -157.6(4) 2_575 .
C14 C15 C16 C17 -150.1(5) . .
C1 C15 C16 C17 25.5(7) 2_575 .
N4 C16 C17 C18 0.9(8) . .
C15 C16 C17 C18 177.9(5) . .
C16 C17 C18 C19 -1.2(8) . .
C17 C18 C19 C20 0.4(8) . .
C16 N4 C20 C19 -0.9(8) . .
Pd1 N4 C20 C19 -172.9(4) . .
C18 C19 C20 N4 0.7(8) . .
C6 C5 C21 C22 100.8(6) . .
C4 C5 C21 C22 -75.2(7) . .
C6 C5 C21 C26 -85.0(7) . .
C4 C5 C21 C26 98.9(6) . .
C26 C21 C22 F5 -178.5(6) . .
C5 C21 C22 F5 -4.1(9) . .
C26 C21 C22 C23 0.4(9) . .
C5 C21 C22 C23 174.8(6) . .
F5 C22 C23 F4 -0.8(9) . .
C21 C22 C23 F4 -179.8(6) . .
F5 C22 C23 C24 179.0(6) . .
C21 C22 C23 C24 0.0(10) . .
F4 C23 C24 F3 -0.2(9) . .
C22 C23 C24 F3 179.9(6) . .
F4 C23 C24 C25 179.7(6) . .
C22 C23 C24 C25 -0.2(10) . .
F3 C24 C25 F2 0.6(10) . .
C23 C24 C25 F2 -179.3(6) . .
F3 C24 C25 C26 179.7(6) . .
C23 C24 C25 C26 -0.2(10) . .
F2 C25 C26 F1 0.4(11) . .
C24 C25 C26 F1 -178.7(6) . .
F2 C25 C26 C21 179.8(6) . .
C24 C25 C26 C21 0.7(11) . .
C22 C21 C26 F1 178.6(6) . .
C5 C21 C26 F1 4.0(9) . .
C22 C21 C26 C25 -0.8(9) . .
C5 C21 C26 C25 -175.4(6) . .
C11 C10 C27 C32 -53.7(7) . .
C9 C10 C27 C32 128.3(5) . .
C11 C10 C27 C28 123.8(5) . .
C9 C10 C27 C28 -54.3(7) . .
C32 C27 C28 F6 177.6(4) . .
C10 C27 C28 F6 0.1(7) . .
C32 C27 C28 C29 -0.3(7) . .
C10 C27 C28 C29 -177.9(5) . .
F6 C28 C29 F7 2.8(7) . .
C27 C28 C29 F7 -179.2(4) . .
F6 C28 C29 C30 -176.1(4) . .
C27 C28 C29 C30 1.9(8) . .
F7 C29 C30 F8 0.6(7) . .
C28 C29 C30 F8 179.6(5) . .
F7 C29 C30 C31 179.8(5) . .
C28 C29 C30 C31 -1.2(8) . .
F8 C30 C31 F9 1.1(7) . .
C29 C30 C31 F9 -178.1(5) . .
F8 C30 C31 C32 178.4(5) . .
C29 C30 C31 C32 -0.8(8) . .
F9 C31 C32 F10 0.3(7) . .
C30 C31 C32 F10 -176.9(5) . .
F9 C31 C32 C27 179.7(5) . .
C30 C31 C32 C27 2.5(8) . .
C28 C27 C32 F10 177.5(4) . .
C10 C27 C32 F10 -4.9(7) . .
C28 C27 C32 C31 -1.9(7) . .
C10 C27 C32 C31 175.7(5) . .
C11 N3 Pd1 N2 -13.7(4) . .
C14 N3 Pd1 N2 -157.0(4) . .
C11 N3 Pd1 N1 80.7(8) . .
C14 N3 Pd1 N1 -62.6(8) . .
C11 N3 Pd1 N4 -177.6(4) . .
C14 N3 Pd1 N4 39.1(4) . .
C9 N2 Pd1 N3 -7.3(4) . .
C6 N2 Pd1 N3 -162.9(4) . .
C9 N2 Pd1 N1 -172.4(4) . .
C6 N2 Pd1 N1 31.9(4) . .
C9 N2 Pd1 N4 89.2(7) . .
C6 N2 Pd1 N4 -66.5(7) . .
C1 N1 Pd1 N3 55.3(8) . .
C4 N1 Pd1 N3 -120.6(7) . .
C1 N1 Pd1 N2 150.2(4) . .
C4 N1 Pd1 N2 -25.7(5) . .
C1 N1 Pd1 N4 -45.9(4) . .
C4 N1 Pd1 N4 138.3(4) . .
C20 N4 Pd1 N3 149.8(4) . .
C16 N4 Pd1 N3 -21.5(4) . .
C20 N4 Pd1 N2 52.9(7) . .
C16 N4 Pd1 N2 -118.4(6) . .
C20 N4 Pd1 N1 -44.9(4) . .
C16 N4 Pd1 N1 143.9(4) . .
